data_4088690
loop_
_publ_author_name
'Munjanja, Lloyd'
'Torres-L\'opez, Coralys'
'Brennessel, William W.'
'Jones, William D.'

_publ_section_title
;
 C--CN Bond Cleavage Using Palladium Supported by a Dippe Ligand
;
_journal_issue 11
_journal_name_full Organometallics
_journal_page_first 2010
_journal_paper_doi 10.1021/acs.organomet.6b00304
_journal_volume 35
_journal_year 2016
_chemical_formula_moiety 'C27 H52 B N P2 Pd'
_chemical_formula_sum 'C27 H52 B N P2 Pd'
_chemical_formula_weight 569.84
_chemical_name_common jonlm36
_chemical_name_systematic (dippe)Pd(Ph)(CNBEt3)
_space_group_crystal_system orthorhombic
_space_group_IT_number 61
_space_group_name_Hall '-P 2ac 2ab'
_space_group_name_H-M_alt 'P b c a'
_atom_sites_solution_hydrogens geom
_atom_sites_solution_primary direct
_atom_sites_solution_secondary difmap
_audit_creation_method SHELXL-2014/7
_cell_angle_alpha 90
_cell_angle_beta 90
_cell_angle_gamma 90
_cell_formula_units_Z 8
_cell_length_a 15.9698(13)
_cell_length_b 17.7847(15)
_cell_length_c 21.9529(19)
_cell_measurement_reflns_used 3747
_cell_measurement_temperature 100.0(5)
_cell_measurement_theta_max 27.37
_cell_measurement_theta_min 2.25
_cell_volume 6235.0(9)
_computing_cell_refinement 'SAINT (Bruker, 2013)'
_computing_data_collection 'APEX3 (Bruker, 2015)'
_computing_data_reduction 'SAINT (Bruker, 2013)'
_computing_molecular_graphics 'SHELXTL (Sheldrick, 2008)'
_computing_publication_material 'SHELXTL (Sheldrick, 2008)'
_computing_structure_refinement 'SHELXL-2014/7 (Sheldrick, 2015b)'
_computing_structure_solution 'SHELXT-2014/5 (Sheldrick, 2014)'
_diffrn_ambient_temperature 100.0(5)
_diffrn_measured_fraction_theta_full 1.000
_diffrn_measured_fraction_theta_max 0.998
_diffrn_measurement_device_type 'Bruker SMART APEX II CCD platform'
_diffrn_measurement_method '\w scans'
_diffrn_radiation_type MoK\a
_diffrn_radiation_wavelength 0.71073
_diffrn_reflns_av_R_equivalents 0.1245
_diffrn_reflns_av_unetI/netI 0.0442
_diffrn_reflns_Laue_measured_fraction_full 1.000
_diffrn_reflns_Laue_measured_fraction_max 0.998
_diffrn_reflns_limit_h_max 20
_diffrn_reflns_limit_h_min -20
_diffrn_reflns_limit_k_max 23
_diffrn_reflns_limit_k_min -23
_diffrn_reflns_limit_l_max 28
_diffrn_reflns_limit_l_min -28
_diffrn_reflns_number 111470
_diffrn_reflns_point_group_measured_fraction_full 1.000
_diffrn_reflns_point_group_measured_fraction_max 0.998
_diffrn_reflns_theta_full 27.485
_diffrn_reflns_theta_max 27.516
_diffrn_reflns_theta_min 1.855
_diffrn_source 'fine-focus sealed tube'
_exptl_absorpt_coefficient_mu 0.712
_exptl_absorpt_correction_T_max 0.7456
_exptl_absorpt_correction_T_min 0.6588
_exptl_absorpt_correction_type multi-scan
_exptl_absorpt_process_details 'SADABS (Sheldrick, 2015a)'
_exptl_crystal_colour 'pale yellow'
_exptl_crystal_density_diffrn 1.214
_exptl_crystal_description block
_exptl_crystal_F_000 2416
_exptl_crystal_size_max 0.24
_exptl_crystal_size_mid 0.20
_exptl_crystal_size_min 0.18
_refine_diff_density_max 0.813
_refine_diff_density_min -0.802
_refine_diff_density_rms 0.104
_refine_ls_extinction_method none
_refine_ls_goodness_of_fit_ref 1.042
_refine_ls_hydrogen_treatment constr
_refine_ls_matrix_type full
_refine_ls_number_parameters 300
_refine_ls_number_reflns 7165
_refine_ls_number_restraints 0
_refine_ls_restrained_S_all 1.042
_refine_ls_R_factor_all 0.0716
_refine_ls_R_factor_gt 0.0410
_refine_ls_shift/su_max 0.002
_refine_ls_shift/su_mean 0.000
_refine_ls_structure_factor_coef Fsqd
_refine_ls_weighting_details 'w=1/[\s^2^(Fo^2^)+(0.0343P)^2^+14.1831P] where P=(Fo^2^+2Fc^2^)/3'
_refine_ls_weighting_scheme calc
_refine_ls_wR_factor_gt 0.0854
_refine_ls_wR_factor_ref 0.0999
_reflns_Friedel_coverage 0.000
_reflns_number_gt 5114
_reflns_number_total 7165
_reflns_threshold_expression 'I > 2\s(I)'
_cod_data_source_file om6b00304_si_002.cif
_cod_data_source_block 3b
_cod_database_code 4088690
_shelx_shelxl_version_number 2014/7
_shelx_space_group_comment
; 
The symmetry employed for this shelxl refinement is uniquely defined 
by the following loop, which should always be used as a source of 
symmetry information in preference to the above space-group names. 
They are only intended as comments. 
;
_shelx_estimated_absorpt_t_min 0.848
_shelx_estimated_absorpt_t_max 0.883

loop_
_space_group_symop_operation_xyz
'x, y, z'
'-x+1/2, -y, z+1/2'
'-x, y+1/2, -z+1/2'
'x+1/2, -y+1/2, -z'
'-x, -y, -z'
'x-1/2, y, -z-1/2'
'x, -y-1/2, z-1/2'
'-x-1/2, y-1/2, z'

loop_
_atom_site_label
_atom_site_type_symbol
_atom_site_fract_x
_atom_site_fract_y
_atom_site_fract_z
_atom_site_U_iso_or_equiv
_atom_site_adp_type
_atom_site_occupancy
_atom_site_site_symmetry_order
_atom_site_calc_flag
_atom_site_refinement_flags_posn
_atom_site_refinement_flags_adp
Pd1 Pd 0.71421(2) 0.51739(2) 0.61095(2) 0.01532(7) Uani 1 1 d . .
P1 P 0.79518(5) 0.43485(5) 0.55701(4) 0.01646(18) Uani 1 1 d . .
P2 P 0.68515(5) 0.41814(5) 0.67622(4) 0.01642(18) Uani 1 1 d . .
N1 N 0.60522(18) 0.62878(16) 0.69003(13) 0.0190(6) Uani 1 1 d . .
B1 B 0.5453(2) 0.6820(2) 0.72923(18) 0.0183(8) Uani 1 1 d . .
C1 C 0.6453(2) 0.59022(19) 0.66034(15) 0.0200(7) Uani 1 1 d . .
C2 C 0.7390(2) 0.60328(19) 0.55028(15) 0.0181(7) Uani 1 1 d . .
C3 C 0.8169(2) 0.63850(18) 0.54572(15) 0.0190(7) Uani 1 1 d . .
H3A H 0.8601 0.6253 0.5735 0.023 Uiso 1 1 calc R U
C4 C 0.8326(2) 0.69274(19) 0.50113(15) 0.0199(7) Uani 1 1 d . .
H4A H 0.8861 0.7159 0.4989 0.024 Uiso 1 1 calc R U
C5 C 0.7703(2) 0.71313(19) 0.45994(16) 0.0231(8) Uani 1 1 d . .
H5A H 0.7814 0.7489 0.4289 0.028 Uiso 1 1 calc R U
C6 C 0.6921(2) 0.6806(2) 0.46491(17) 0.0242(8) Uani 1 1 d . .
H6A H 0.6487 0.6947 0.4376 0.029 Uiso 1 1 calc R U
C7 C 0.6765(2) 0.6267(2) 0.51017(16) 0.0236(8) Uani 1 1 d . .
H7A H 0.6220 0.6057 0.5136 0.028 Uiso 1 1 calc R U
C8 C 0.6037(2) 0.7186(2) 0.78268(16) 0.0246(8) Uani 1 1 d . .
H8A H 0.6493 0.7474 0.7630 0.030 Uiso 1 1 calc R U
H8B H 0.5693 0.7547 0.8061 0.030 Uiso 1 1 calc R U
C9 C 0.6430(3) 0.6631(3) 0.82756(19) 0.0427(11) Uani 1 1 d . .
H9A H 0.6771 0.6907 0.8572 0.064 Uiso 1 1 calc R U
H9B H 0.6785 0.6275 0.8053 0.064 Uiso 1 1 calc R U
H9C H 0.5987 0.6357 0.8489 0.064 Uiso 1 1 calc R U
C10 C 0.5139(2) 0.74682(19) 0.68247(16) 0.0209(7) Uani 1 1 d . .
H10A H 0.4851 0.7864 0.7063 0.025 Uiso 1 1 calc R U
H10B H 0.5639 0.7701 0.6636 0.025 Uiso 1 1 calc R U
C11 C 0.4554(3) 0.7214(2) 0.63173(18) 0.0337(9) Uani 1 1 d . .
H11A H 0.4405 0.7646 0.6062 0.051 Uiso 1 1 calc R U
H11B H 0.4045 0.6998 0.6495 0.051 Uiso 1 1 calc R U
H11C H 0.4835 0.6833 0.6067 0.051 Uiso 1 1 calc R U
C12 C 0.4709(2) 0.62743(19) 0.75419(17) 0.0245(8) Uani 1 1 d . .
H12A H 0.4441 0.6022 0.7190 0.029 Uiso 1 1 calc R U
H12B H 0.4959 0.5879 0.7802 0.029 Uiso 1 1 calc R U
C13 C 0.4033(3) 0.6688(2) 0.79073(18) 0.0306(9) Uani 1 1 d . .
H13A H 0.3620 0.6325 0.8056 0.046 Uiso 1 1 calc R U
H13B H 0.3756 0.7058 0.7645 0.046 Uiso 1 1 calc R U
H13C H 0.4293 0.6945 0.8254 0.046 Uiso 1 1 calc R U
C14 C 0.7781(2) 0.33975(18) 0.58849(15) 0.0195(7) Uani 1 1 d . .
H14A H 0.7321 0.3152 0.5657 0.023 Uiso 1 1 calc R U
H14B H 0.8294 0.3095 0.5822 0.023 Uiso 1 1 calc R U
C15 C 0.7563(2) 0.33997(19) 0.65678(15) 0.0195(7) Uani 1 1 d . .
H15A H 0.8084 0.3446 0.6809 0.023 Uiso 1 1 calc R U
H15B H 0.7293 0.2917 0.6676 0.023 Uiso 1 1 calc R U
C16 C 0.9086(2) 0.4525(2) 0.56234(15) 0.0199(7) Uani 1 1 d . .
H16A H 0.9194 0.5012 0.5409 0.024 Uiso 1 1 calc R U
C17 C 0.9365(2) 0.4632(2) 0.62851(16) 0.0261(8) Uani 1 1 d . .
H17A H 0.9008 0.5010 0.6481 0.039 Uiso 1 1 calc R U
H17B H 0.9948 0.4801 0.6294 0.039 Uiso 1 1 calc R U
H17C H 0.9315 0.4153 0.6504 0.039 Uiso 1 1 calc R U
C18 C 0.9620(2) 0.3928(2) 0.53045(17) 0.0267(8) Uani 1 1 d . .
H18A H 0.9450 0.3889 0.4877 0.040 Uiso 1 1 calc R U
H18B H 0.9540 0.3442 0.5506 0.040 Uiso 1 1 calc R U
H18C H 1.0211 0.4072 0.5327 0.040 Uiso 1 1 calc R U
C19 C 0.7749(2) 0.42244(19) 0.47463(15) 0.0211(7) Uani 1 1 d . .
H19A H 0.8006 0.3736 0.4620 0.025 Uiso 1 1 calc R U
C20 C 0.6804(2) 0.4170(2) 0.46286(17) 0.0282(8) Uani 1 1 d . .
H20A H 0.6570 0.3751 0.4864 0.042 Uiso 1 1 calc R U
H20B H 0.6704 0.4084 0.4194 0.042 Uiso 1 1 calc R U
H20C H 0.6533 0.4640 0.4753 0.042 Uiso 1 1 calc R U
C21 C 0.8142(2) 0.4845(2) 0.43570(16) 0.0261(8) Uani 1 1 d . .
H21A H 0.8751 0.4842 0.4412 0.039 Uiso 1 1 calc R U
H21B H 0.7918 0.5334 0.4482 0.039 Uiso 1 1 calc R U
H21C H 0.8009 0.4757 0.3927 0.039 Uiso 1 1 calc R U
C22 C 0.7032(2) 0.43832(19) 0.75782(15) 0.0209(7) Uani 1 1 d . .
H22A H 0.6591 0.4749 0.7708 0.025 Uiso 1 1 calc R U
C23 C 0.7879(2) 0.4776(2) 0.76572(16) 0.0276(8) Uani 1 1 d . .
H23A H 0.7891 0.5234 0.7409 0.041 Uiso 1 1 calc R U
H23B H 0.8329 0.4438 0.7526 0.041 Uiso 1 1 calc R U
H23C H 0.7959 0.4908 0.8087 0.041 Uiso 1 1 calc R U
C24 C 0.6952(2) 0.3696(2) 0.79916(16) 0.0274(8) Uani 1 1 d . .
H24A H 0.6398 0.3469 0.7937 0.041 Uiso 1 1 calc R U
H24B H 0.7021 0.3850 0.8417 0.041 Uiso 1 1 calc R U
H24C H 0.7385 0.3329 0.7886 0.041 Uiso 1 1 calc R U
C25 C 0.5787(2) 0.3783(2) 0.67179(16) 0.0210(7) Uani 1 1 d . .
H25A H 0.5766 0.3332 0.6990 0.025 Uiso 1 1 calc R U
C26 C 0.5588(2) 0.3524(2) 0.60709(17) 0.0317(9) Uani 1 1 d . .
H26A H 0.5991 0.3137 0.5947 0.048 Uiso 1 1 calc R U
H26B H 0.5625 0.3953 0.5792 0.048 Uiso 1 1 calc R U
H26C H 0.5021 0.3314 0.6058 0.048 Uiso 1 1 calc R U
C27 C 0.5133(2) 0.4335(2) 0.6940(2) 0.0325(9) Uani 1 1 d . .
H27A H 0.5259 0.4482 0.7360 0.049 Uiso 1 1 calc R U
H27B H 0.4579 0.4099 0.6924 0.049 Uiso 1 1 calc R U
H27C H 0.5138 0.4782 0.6679 0.049 Uiso 1 1 calc R U

loop_
_atom_site_aniso_label
_atom_site_aniso_U_11
_atom_site_aniso_U_22
_atom_site_aniso_U_33
_atom_site_aniso_U_23
_atom_site_aniso_U_13
_atom_site_aniso_U_12
Pd1 0.01535(12) 0.01553(12) 0.01507(12) 0.00040(10) 0.00211(10) 0.00071(10)
P1 0.0171(4) 0.0172(4) 0.0150(4) -0.0009(3) 0.0013(3) 0.0010(3)
P2 0.0149(4) 0.0173(4) 0.0171(4) 0.0009(3) 0.0024(3) -0.0005(3)
N1 0.0219(15) 0.0174(14) 0.0176(14) 0.0010(12) 0.0009(12) 0.0012(12)
B1 0.0183(18) 0.0175(18) 0.0191(18) -0.0025(15) 0.0039(15) 0.0030(15)
C1 0.0203(17) 0.0207(17) 0.0189(17) 0.0022(14) -0.0021(14) -0.0025(14)
C2 0.0200(17) 0.0192(16) 0.0149(16) -0.0009(13) 0.0038(13) 0.0030(13)
C3 0.0220(17) 0.0160(15) 0.0188(17) -0.0005(13) -0.0007(14) 0.0025(13)
C4 0.0227(18) 0.0196(16) 0.0174(17) -0.0007(13) 0.0036(14) -0.0023(14)
C5 0.032(2) 0.0177(16) 0.0202(17) 0.0026(14) 0.0053(15) 0.0028(15)
C6 0.0277(19) 0.0228(18) 0.0221(18) 0.0031(15) -0.0024(15) 0.0017(15)
C7 0.0245(18) 0.0220(18) 0.0242(19) 0.0027(15) 0.0008(15) 0.0001(15)
C8 0.032(2) 0.0236(18) 0.0187(18) -0.0001(15) 0.0011(15) 0.0037(16)
C9 0.058(3) 0.042(2) 0.028(2) -0.001(2) -0.016(2) 0.012(2)
C10 0.0203(17) 0.0216(17) 0.0207(18) 0.0000(14) 0.0034(14) 0.0023(14)
C11 0.032(2) 0.042(2) 0.027(2) 0.0047(18) -0.0094(17) 0.0017(19)
C12 0.0296(19) 0.0205(16) 0.0235(18) -0.0005(15) 0.0108(15) -0.0001(16)
C13 0.032(2) 0.0244(19) 0.035(2) -0.0038(17) 0.0178(18) -0.0015(16)
C14 0.0234(17) 0.0173(15) 0.0178(16) -0.0004(13) 0.0027(14) 0.0000(14)
C15 0.0208(16) 0.0206(16) 0.0173(16) 0.0048(14) 0.0023(14) 0.0002(14)
C16 0.0197(16) 0.0213(17) 0.0186(17) -0.0007(14) 0.0021(14) -0.0005(14)
C17 0.0234(18) 0.030(2) 0.0245(19) -0.0012(15) 0.0029(15) -0.0054(16)
C18 0.0225(18) 0.0282(19) 0.030(2) -0.0020(16) 0.0055(16) -0.0005(15)
C19 0.0266(19) 0.0211(17) 0.0155(16) 0.0003(13) 0.0020(14) 0.0004(15)
C20 0.029(2) 0.031(2) 0.0250(19) -0.0030(16) -0.0056(16) 0.0018(17)
C21 0.034(2) 0.0264(18) 0.0175(17) -0.0003(15) 0.0033(15) -0.0001(17)
C22 0.0213(17) 0.0247(17) 0.0166(16) -0.0001(14) 0.0044(14) 0.0007(14)
C23 0.0252(18) 0.036(2) 0.0220(17) -0.0010(16) 0.0011(15) -0.0072(18)
C24 0.037(2) 0.0266(19) 0.0187(18) 0.0028(15) 0.0027(16) -0.0023(16)
C25 0.0173(16) 0.0235(17) 0.0222(18) -0.0001(14) 0.0032(14) -0.0017(14)
C26 0.0223(18) 0.045(2) 0.028(2) -0.0021(19) -0.0014(16) -0.0075(17)
C27 0.0168(18) 0.030(2) 0.051(3) -0.0072(19) 0.0065(17) -0.0046(16)

loop_
_atom_type_symbol
_atom_type_description
_atom_type_scat_dispersion_real
_atom_type_scat_dispersion_imag
_atom_type_scat_source
C C 0.0033 0.0016 'International Tables Vol C Tables 4.2.6.8 and 6.1.1.4'
H H 0.0000 0.0000 'International Tables Vol C Tables 4.2.6.8 and 6.1.1.4'
B B 0.0013 0.0007 'International Tables Vol C Tables 4.2.6.8 and 6.1.1.4'
N N 0.0061 0.0033 'International Tables Vol C Tables 4.2.6.8 and 6.1.1.4'
P P 0.1023 0.0942 'International Tables Vol C Tables 4.2.6.8 and 6.1.1.4'
Pd Pd -0.9988 1.0072 'International Tables Vol C Tables 4.2.6.8 and 6.1.1.4'

loop_
_geom_angle_atom_site_label_1
_geom_angle_atom_site_label_2
_geom_angle_atom_site_label_3
_geom_angle
C1 Pd1 C2 88.64(13)
C1 Pd1 P1 178.38(10)
C2 Pd1 P1 91.87(9)
C1 Pd1 P2 92.72(10)
C2 Pd1 P2 177.97(10)
P1 Pd1 P2 86.82(3)
C16 P1 C14 106.10(16)
C16 P1 C19 104.75(16)
C14 P1 C19 103.34(15)
C16 P1 Pd1 114.42(11)
C14 P1 Pd1 108.10(11)
C19 P1 Pd1 118.93(12)
C15 P2 C25 105.40(16)
C15 P2 C22 105.92(16)
C25 P2 C22 105.63(16)
C15 P2 Pd1 107.89(11)
C25 P2 Pd1 116.37(12)
C22 P2 Pd1 114.79(11)
C1 N1 B1 177.1(3)
N1 B1 C10 105.4(3)
N1 B1 C12 105.4(3)
C10 B1 C12 114.3(3)
N1 B1 C8 106.3(3)
C10 B1 C8 110.4(3)
C12 B1 C8 114.3(3)
N1 C1 Pd1 176.8(3)
C7 C2 C3 117.3(3)
C7 C2 Pd1 119.4(3)
C3 C2 Pd1 123.3(2)
C2 C3 C4 121.3(3)
C2 C3 H3A 119.4
C4 C3 H3A 119.4
C5 C4 C3 120.5(3)
C5 C4 H4A 119.8
C3 C4 H4A 119.8
C6 C5 C4 119.1(3)
C6 C5 H5A 120.5
C4 C5 H5A 120.5
C5 C6 C7 120.2(3)
C5 C6 H6A 119.9
C7 C6 H6A 119.9
C2 C7 C6 121.6(3)
C2 C7 H7A 119.2
C6 C7 H7A 119.2
C9 C8 B1 116.1(3)
C9 C8 H8A 108.2
B1 C8 H8A 108.2
C9 C8 H8B 108.2
B1 C8 H8B 108.2
H8A C8 H8B 107.4
C8 C9 H9A 109.5
C8 C9 H9B 109.5
H9A C9 H9B 109.5
C8 C9 H9C 109.5
H9A C9 H9C 109.5
H9B C9 H9C 109.5
C11 C10 B1 116.2(3)
C11 C10 H10A 108.2
B1 C10 H10A 108.2
C11 C10 H10B 108.2
B1 C10 H10B 108.2
H10A C10 H10B 107.4
C10 C11 H11A 109.5
C10 C11 H11B 109.5
H11A C11 H11B 109.5
C10 C11 H11C 109.5
H11A C11 H11C 109.5
H11B C11 H11C 109.5
C13 C12 B1 113.8(3)
C13 C12 H12A 108.8
B1 C12 H12A 108.8
C13 C12 H12B 108.8
B1 C12 H12B 108.8
H12A C12 H12B 107.7
C12 C13 H13A 109.5
C12 C13 H13B 109.5
H13A C13 H13B 109.5
C12 C13 H13C 109.5
H13A C13 H13C 109.5
H13B C13 H13C 109.5
C15 C14 P1 113.3(2)
C15 C14 H14A 108.9
P1 C14 H14A 108.9
C15 C14 H14B 108.9
P1 C14 H14B 108.9
H14A C14 H14B 107.7
C14 C15 P2 111.5(2)
C14 C15 H15A 109.3
P2 C15 H15A 109.3
C14 C15 H15B 109.3
P2 C15 H15B 109.3
H15A C15 H15B 108.0
C17 C16 C18 111.0(3)
C17 C16 P1 111.6(2)
C18 C16 P1 113.6(2)
C17 C16 H16A 106.8
C18 C16 H16A 106.8
P1 C16 H16A 106.8
C16 C17 H17A 109.5
C16 C17 H17B 109.5
H17A C17 H17B 109.5
C16 C17 H17C 109.5
H17A C17 H17C 109.5
H17B C17 H17C 109.5
C16 C18 H18A 109.5
C16 C18 H18B 109.5
H18A C18 H18B 109.5
C16 C18 H18C 109.5
H18A C18 H18C 109.5
H18B C18 H18C 109.5
C21 C19 C20 110.8(3)
C21 C19 P1 112.8(2)
C20 C19 P1 110.1(2)
C21 C19 H19A 107.6
C20 C19 H19A 107.6
P1 C19 H19A 107.6
C19 C20 H20A 109.5
C19 C20 H20B 109.5
H20A C20 H20B 109.5
C19 C20 H20C 109.5
H20A C20 H20C 109.5
H20B C20 H20C 109.5
C19 C21 H21A 109.5
C19 C21 H21B 109.5
H21A C21 H21B 109.5
C19 C21 H21C 109.5
H21A C21 H21C 109.5
H21B C21 H21C 109.5
C24 C22 C23 111.8(3)
C24 C22 P2 114.0(2)
C23 C22 P2 109.6(2)
C24 C22 H22A 107.0
C23 C22 H22A 107.0
P2 C22 H22A 107.0
C22 C23 H23A 109.5
C22 C23 H23B 109.5
H23A C23 H23B 109.5
C22 C23 H23C 109.5
H23A C23 H23C 109.5
H23B C23 H23C 109.5
C22 C24 H24A 109.5
C22 C24 H24B 109.5
H24A C24 H24B 109.5
C22 C24 H24C 109.5
H24A C24 H24C 109.5
H24B C24 H24C 109.5
C27 C25 C26 110.6(3)
C27 C25 P2 111.7(2)
C26 C25 P2 110.9(2)
C27 C25 H25A 107.8
C26 C25 H25A 107.8
P2 C25 H25A 107.8
C25 C26 H26A 109.5
C25 C26 H26B 109.5
H26A C26 H26B 109.5
C25 C26 H26C 109.5
H26A C26 H26C 109.5
H26B C26 H26C 109.5
C25 C27 H27A 109.5
C25 C27 H27B 109.5
H27A C27 H27B 109.5
C25 C27 H27C 109.5
H27A C27 H27C 109.5
H27B C27 H27C 109.5

loop_
_geom_bond_atom_site_label_1
_geom_bond_atom_site_label_2
_geom_bond_distance
Pd1 C1 2.016(4)
Pd1 C2 2.065(3)
Pd1 P1 2.2866(9)
Pd1 P2 2.3205(9)
P1 C16 1.842(3)
P1 C14 1.847(3)
P1 C19 1.850(3)
P2 C15 1.845(3)
P2 C25 1.845(3)
P2 C22 1.850(3)
N1 C1 1.143(4)
N1 B1 1.598(5)
B1 C10 1.623(5)
B1 C12 1.629(5)
B1 C8 1.634(5)
C2 C7 1.395(5)
C2 C3 1.396(5)
C3 C4 1.397(5)
C3 H3A 0.9500
C4 C5 1.393(5)
C4 H4A 0.9500
C5 C6 1.381(5)
C5 H5A 0.9500
C6 C7 1.403(5)
C6 H6A 0.9500
C7 H7A 0.9500
C8 C9 1.528(5)
C8 H8A 0.9900
C8 H8B 0.9900
C9 H9A 0.9800
C9 H9B 0.9800
C9 H9C 0.9800
C10 C11 1.523(5)
C10 H10A 0.9900
C10 H10B 0.9900
C11 H11A 0.9800
C11 H11B 0.9800
C11 H11C 0.9800
C12 C13 1.532(5)
C12 H12A 0.9900
C12 H12B 0.9900
C13 H13A 0.9800
C13 H13B 0.9800
C13 H13C 0.9800
C14 C15 1.539(5)
C14 H14A 0.9900
C14 H14B 0.9900
C15 H15A 0.9900
C15 H15B 0.9900
C16 C17 1.531(5)
C16 C18 1.532(5)
C16 H16A 1.0000
C17 H17A 0.9800
C17 H17B 0.9800
C17 H17C 0.9800
C18 H18A 0.9800
C18 H18B 0.9800
C18 H18C 0.9800
C19 C21 1.531(5)
C19 C20 1.535(5)
C19 H19A 1.0000
C20 H20A 0.9800
C20 H20B 0.9800
C20 H20C 0.9800
C21 H21A 0.9800
C21 H21B 0.9800
C21 H21C 0.9800
C22 C24 1.527(5)
C22 C23 1.532(5)
C22 H22A 1.0000
C23 H23A 0.9800
C23 H23B 0.9800
C23 H23C 0.9800
C24 H24A 0.9800
C24 H24B 0.9800
C24 H24C 0.9800
C25 C27 1.514(5)
C25 C26 1.526(5)
C25 H25A 1.0000
C26 H26A 0.9800
C26 H26B 0.9800
C26 H26C 0.9800
C27 H27A 0.9800
C27 H27B 0.9800
C27 H27C 0.9800

loop_
_geom_torsion_atom_site_label_1
_geom_torsion_atom_site_label_2
_geom_torsion_atom_site_label_3
_geom_torsion_atom_site_label_4
_geom_torsion
C7 C2 C3 C4 -2.6(5)
Pd1 C2 C3 C4 175.5(2)
C2 C3 C4 C5 0.1(5)
C3 C4 C5 C6 1.9(5)
C4 C5 C6 C7 -1.2(5)
C3 C2 C7 C6 3.3(5)
Pd1 C2 C7 C6 -174.9(3)
C5 C6 C7 C2 -1.4(6)
N1 B1 C8 C9 -62.0(4)
C10 B1 C8 C9 -175.8(3)
C12 B1 C8 C9 53.8(4)
N1 B1 C10 C11 68.4(4)
C12 B1 C10 C11 -46.8(4)
C8 B1 C10 C11 -177.3(3)
N1 B1 C12 C13 -177.1(3)
C10 B1 C12 C13 -61.9(4)
C8 B1 C12 C13 66.6(4)
C16 P1 C14 C15 93.3(3)
C19 P1 C14 C15 -156.8(2)
Pd1 P1 C14 C15 -29.9(3)
P1 C14 C15 P2 39.7(3)
C25 P2 C15 C14 93.8(3)
C22 P2 C15 C14 -154.5(2)
Pd1 P2 C15 C14 -31.2(3)
C14 P1 C16 C17 -70.3(3)
C19 P1 C16 C17 -179.3(2)
Pd1 P1 C16 C17 48.8(3)
C14 P1 C16 C18 56.0(3)
C19 P1 C16 C18 -53.0(3)
Pd1 P1 C16 C18 175.1(2)
C16 P1 C19 C21 -48.6(3)
C14 P1 C19 C21 -159.5(3)
Pd1 P1 C19 C21 80.7(3)
C16 P1 C19 C20 -173.0(2)
C14 P1 C19 C20 76.1(3)
Pd1 P1 C19 C20 -43.6(3)
C15 P2 C22 C24 -53.3(3)
C25 P2 C22 C24 58.2(3)
Pd1 P2 C22 C24 -172.2(2)
C15 P2 C22 C23 73.0(3)
C25 P2 C22 C23 -175.5(2)
Pd1 P2 C22 C23 -46.0(3)
C15 P2 C25 C27 173.2(3)
C22 P2 C25 C27 61.3(3)
Pd1 P2 C25 C27 -67.3(3)
C15 P2 C25 C26 -63.0(3)
C22 P2 C25 C26 -174.8(3)
Pd1 P2 C25 C26 56.5(3)
